data_7043404
loop_
_publ_author_name
'Westerhausen, Matthias'
'Koch, Alexander'
'G\"orls, Helmar'
'Krieck, Sven'

_publ_section_title
;
 Coordination Behavior of Bidentate Bis(carbenes) at Alkali Metal
 Bis(trimethylsilyl)amides
;
_journal_name_full 'Dalton Trans.'
_journal_paper_doi 10.1039/C7DT01538K
_journal_year 2017
_chemical_formula_moiety 'C74 H116 N10 Na2 Si4'
_chemical_formula_sum 'C74 H116 N10 Na2 Si4'
_chemical_formula_weight 1304.10
_chemical_name_systematic
; 
 ? 
;
_space_group_IT_number 14
_symmetry_cell_setting monoclinic
_symmetry_space_group_name_Hall '-P 2yn'
_symmetry_space_group_name_H-M 'P 1 21/n 1'
_atom_sites_solution_hydrogens geom
_atom_sites_solution_primary direct
_atom_sites_solution_secondary difmap
_audit_creation_method SHELXL-97
_audit_update_record
;
2017-04-27 deposited with the CCDC.
2017-06-21 downloaded from the CCDC.
;
_cell_angle_alpha 90
_cell_angle_beta 105.527(1)
_cell_angle_gamma 90
_cell_formula_units_Z 2
_cell_length_a 18.6565(4)
_cell_length_b 10.6289(2)
_cell_length_c 21.3114(4)
_cell_measurement_reflns_used 28095
_cell_measurement_temperature 133(2)
_cell_measurement_theta_max 27.51
_cell_measurement_theta_min 2.16
_cell_volume 4071.78(14)
_computing_cell_refinement DENZO
_computing_data_collection COLLECT
_computing_data_reduction DENZO
_computing_molecular_graphics SHELXTL/PC
_computing_publication_material SHELXL-97
_computing_structure_refinement 'SHELXL-97 (Sheldrick, 2008)'
_computing_structure_solution 'SHELXS-97 (Sheldrick, 2008)'
_diffrn_ambient_temperature 133(2)
_diffrn_measured_fraction_theta_full 0.994
_diffrn_measured_fraction_theta_max 0.994
_diffrn_measurement_device_type KappaCCD
_diffrn_measurement_method 'phi- + omega-scan'
_diffrn_radiation_monochromator graphite
_diffrn_radiation_source 'fine-focus sealed tube'
_diffrn_radiation_type MoK\a
_diffrn_radiation_wavelength 0.71073
_diffrn_reflns_av_R_equivalents 0.0485
_diffrn_reflns_av_sigmaI/netI 0.0405
_diffrn_reflns_limit_h_max 24
_diffrn_reflns_limit_h_min -24
_diffrn_reflns_limit_k_max 13
_diffrn_reflns_limit_k_min -13
_diffrn_reflns_limit_l_max 27
_diffrn_reflns_limit_l_min -26
_diffrn_reflns_number 28095
_diffrn_reflns_theta_full 27.51
_diffrn_reflns_theta_max 27.51
_diffrn_reflns_theta_min 2.16
_exptl_absorpt_coefficient_mu 0.127
_exptl_absorpt_correction_T_max 0.7456
_exptl_absorpt_correction_T_min 0.6914
_exptl_absorpt_correction_type multi-scan
_exptl_absorpt_process_details 'SADABS, Bruker-AXS, 2002'
_exptl_crystal_colour colourless
_exptl_crystal_density_diffrn 1.064
_exptl_crystal_density_method 'not measured'
_exptl_crystal_description prism
_exptl_crystal_F_000 1416
_exptl_crystal_size_max 0.122
_exptl_crystal_size_mid 0.112
_exptl_crystal_size_min 0.098
_refine_diff_density_max 0.310
_refine_diff_density_min -0.282
_refine_diff_density_rms 0.049
_refine_ls_extinction_method none
_refine_ls_goodness_of_fit_ref 1.075
_refine_ls_hydrogen_treatment constr
_refine_ls_matrix_type full
_refine_ls_number_parameters 420
_refine_ls_number_reflns 9299
_refine_ls_number_restraints 0
_refine_ls_restrained_S_all 1.075
_refine_ls_R_factor_all 0.0774
_refine_ls_R_factor_gt 0.0575
_refine_ls_shift/su_max 0.000
_refine_ls_shift/su_mean 0.000
_refine_ls_structure_factor_coef Fsqd
_refine_ls_weighting_details 'calc w=1/[\s^2^(Fo^2^)+(0.0315P)^2^+3.9073P] where P=(Fo^2^+2Fc^2^)/3'
_refine_ls_weighting_scheme calc
_refine_ls_wR_factor_gt 0.1179
_refine_ls_wR_factor_ref 0.1277
_reflns_number_gt 7354
_reflns_number_total 9299
_reflns_threshold_expression >2sigma(I)
_cod_data_source_file c7dt01538k2.cif
_cod_data_source_block FO5954
_cod_depositor_comments
;

2024-04-03
Z value and formula fixed to values more according to usual
chemical conventions.                 miguel
;
_cod_original_formula_sum 'C37 H58 N5 Na Si2'
_cod_original_formula_weight 652.05
_cod_original_formula_moiety 'C37 H58 N5 Na Si2'
_cod_original_formula_units_Z 4
_cod_original_sg_symbol_H-M 'P 21/n'
_cod_database_code 7043404

loop_
_symmetry_equiv_pos_as_xyz
'x, y, z'
'-x+1/2, y+1/2, -z+1/2'
'-x, -y, -z'
'x-1/2, -y-1/2, z-1/2'

loop_
_atom_site_label
_atom_site_type_symbol
_atom_site_fract_x
_atom_site_fract_y
_atom_site_fract_z
_atom_site_U_iso_or_equiv
_atom_site_adp_type
_atom_site_occupancy
_atom_site_symmetry_multiplicity
_atom_site_calc_flag
_atom_site_refinement_flags
Na1 Na 0.41403(4) 0.52984(8) 0.49005(3) 0.02381(17) Uani 1 1 d .
Si1 Si 0.53917(3) 0.46860(6) 0.64952(3) 0.02626(13) Uani 1 1 d .
Si2 Si 0.48432(3) 0.25229(6) 0.55804(3) 0.02777(14) Uani 1 1 d .
N1 N 0.26637(9) 0.56076(17) 0.55823(8) 0.0265(4) Uani 1 1 d .
N2 N 0.21026(9) 0.57809(16) 0.45820(8) 0.0257(4) Uani 1 1 d .
N3 N 0.30251(9) 0.47131(16) 0.66545(8) 0.0247(4) Uani 1 1 d .
N4 N 0.26371(9) 0.41411(16) 0.74542(8) 0.0244(4) Uani 1 1 d .
N5 N 0.49807(9) 0.40693(16) 0.57574(8) 0.0263(4) Uani 1 1 d .
C1 C 0.32541(12) 0.5502(2) 0.61911(9) 0.0289(4) Uani 1 1 d .
H1A H 0.3705 0.5142 0.6100 0.035 Uiso 1 1 calc R
H1B H 0.3381 0.6350 0.6380 0.035 Uiso 1 1 calc R
C2 C 0.19298(13) 0.5836(2) 0.55519(11) 0.0396(6) Uani 1 1 d .
H2A H 0.1718 0.5905 0.5909 0.048 Uiso 1 1 calc R
C3 C 0.15730(13) 0.5941(2) 0.49195(11) 0.0384(5) Uani 1 1 d .
H3A H 0.1057 0.6095 0.4739 0.046 Uiso 1 1 calc R
C4 C 0.27970(11) 0.55760(18) 0.49847(9) 0.0234(4) Uani 1 1 d .
C5 C 0.19205(11) 0.58142(19) 0.38785(9) 0.0243(4) Uani 1 1 d .
C6 C 0.19094(11) 0.69767(19) 0.35723(10) 0.0272(4) Uani 1 1 d .
C7 C 0.16990(12) 0.6988(2) 0.28929(10) 0.0333(5) Uani 1 1 d .
H7A H 0.1685 0.7764 0.2668 0.040 Uiso 1 1 calc R
C8 C 0.15110(12) 0.5894(2) 0.25434(10) 0.0364(5) Uani 1 1 d .
H8A H 0.1356 0.5924 0.2081 0.044 Uiso 1 1 calc R
C9 C 0.15448(12) 0.4755(2) 0.28576(10) 0.0352(5) Uani 1 1 d .
H9A H 0.1424 0.4006 0.2608 0.042 Uiso 1 1 calc R
C10 C 0.17544(11) 0.4682(2) 0.35373(10) 0.0290(4) Uani 1 1 d .
C11 C 0.21146(13) 0.8199(2) 0.39461(11) 0.0350(5) Uani 1 1 d .
H11A H 0.2370 0.7979 0.4408 0.042 Uiso 1 1 calc R
C12 C 0.14096(15) 0.8945(2) 0.39452(13) 0.0471(6) Uani 1 1 d .
H12A H 0.1091 0.8436 0.4144 0.071 Uiso 1 1 calc R
H12B H 0.1140 0.9152 0.3496 0.071 Uiso 1 1 calc R
H12C H 0.1548 0.9723 0.4195 0.071 Uiso 1 1 calc R
C13 C 0.26510(15) 0.8998(2) 0.36844(13) 0.0467(6) Uani 1 1 d .
H13A H 0.3068 0.8475 0.3641 0.070 Uiso 1 1 calc R
H13B H 0.2840 0.9691 0.3987 0.070 Uiso 1 1 calc R
H13C H 0.2390 0.9340 0.3257 0.070 Uiso 1 1 calc R
C14 C 0.18035(14) 0.3422(2) 0.38799(12) 0.0401(6) Uani 1 1 d .
H14A H 0.2114 0.3544 0.4337 0.048 Uiso 1 1 calc R
C15 C 0.10320(17) 0.2975(3) 0.39142(18) 0.0670(9) Uani 1 1 d .
H15A H 0.0814 0.3603 0.4146 0.101 Uiso 1 1 calc R
H15B H 0.1080 0.2171 0.4147 0.101 Uiso 1 1 calc R
H15C H 0.0709 0.2866 0.3472 0.101 Uiso 1 1 calc R
C16 C 0.21849(18) 0.2430(3) 0.35680(15) 0.0610(8) Uani 1 1 d .
H16A H 0.2656 0.2765 0.3519 0.091 Uiso 1 1 calc R
H16B H 0.1862 0.2206 0.3139 0.091 Uiso 1 1 calc R
H16C H 0.2282 0.1680 0.3845 0.091 Uiso 1 1 calc R
C17 C 0.30167(12) 0.3402(2) 0.66441(10) 0.0282(4) Uani 1 1 d .
H17A H 0.3156 0.2873 0.6337 0.034 Uiso 1 1 calc R
C18 C 0.27725(11) 0.3037(2) 0.71537(10) 0.0279(4) Uani 1 1 d .
H18A H 0.2706 0.2199 0.7282 0.033 Uiso 1 1 calc R
C19 C 0.27834(11) 0.5210(2) 0.71560(9) 0.0272(4) Uani 1 1 d .
C20 C 0.23491(12) 0.4164(2) 0.80190(10) 0.0276(4) Uani 1 1 d .
C21 C 0.28390(13) 0.4392(2) 0.86285(11) 0.0364(5) Uani 1 1 d .
C22 C 0.25382(15) 0.4368(3) 0.91653(11) 0.0458(6) Uani 1 1 d .
H22A H 0.2854 0.4511 0.9590 0.055 Uiso 1 1 calc R
C23 C 0.17948(15) 0.4141(2) 0.90878(12) 0.0441(6) Uani 1 1 d .
H23A H 0.1605 0.4119 0.9459 0.053 Uiso 1 1 calc R
C24 C 0.13192(13) 0.3944(2) 0.84777(12) 0.0362(5) Uani 1 1 d .
H24A H 0.0805 0.3802 0.8433 0.043 Uiso 1 1 calc R
C25 C 0.15881(12) 0.3951(2) 0.79237(10) 0.0299(4) Uani 1 1 d .
C26 C 0.36613(14) 0.4659(3) 0.87179(11) 0.0467(7) Uani 1 1 d .
H26A H 0.3726 0.4902 0.8283 0.056 Uiso 1 1 calc R
C27 C 0.41280(19) 0.3517(4) 0.8941(3) 0.1022(15) Uani 1 1 d .
H27A H 0.3954 0.2828 0.8632 0.153 Uiso 1 1 calc R
H27B H 0.4088 0.3267 0.9372 0.153 Uiso 1 1 calc R
H27C H 0.4648 0.3707 0.8963 0.153 Uiso 1 1 calc R
C28 C 0.3939(2) 0.5757(3) 0.91833(19) 0.0785(10) Uani 1 1 d .
H28A H 0.4447 0.5977 0.9177 0.118 Uiso 1 1 calc R
H28B H 0.3935 0.5513 0.9626 0.118 Uiso 1 1 calc R
H28C H 0.3613 0.6486 0.9045 0.118 Uiso 1 1 calc R
C29 C 0.10622(12) 0.3812(2) 0.72474(11) 0.0363(5) Uani 1 1 d .
H29A H 0.1374 0.3618 0.6944 0.044 Uiso 1 1 calc R
C30 C 0.0674(2) 0.5049(3) 0.70291(18) 0.0920(14) Uani 1 1 d .
H30A H 0.0380 0.4979 0.6575 0.138 Uiso 1 1 calc R
H30B H 0.1046 0.5716 0.7067 0.138 Uiso 1 1 calc R
H30C H 0.0345 0.5253 0.7304 0.138 Uiso 1 1 calc R
C31 C 0.05144(19) 0.2744(3) 0.71934(15) 0.0696(10) Uani 1 1 d .
H31A H 0.0784 0.1967 0.7355 0.104 Uiso 1 1 calc R
H31B H 0.0236 0.2634 0.6737 0.104 Uiso 1 1 calc R
H31C H 0.0168 0.2939 0.7454 0.104 Uiso 1 1 calc R
C32 C 0.64168(13) 0.4346(3) 0.67806(12) 0.0462(6) Uani 1 1 d .
H32A H 0.6666 0.4702 0.6471 0.069 Uiso 1 1 calc R
H32B H 0.6496 0.3434 0.6809 0.069 Uiso 1 1 calc R
H32C H 0.6622 0.4724 0.7211 0.069 Uiso 1 1 calc R
C33 C 0.50229(13) 0.4187(3) 0.71999(10) 0.0392(6) Uani 1 1 d .
H33A H 0.4494 0.4400 0.7105 0.059 Uiso 1 1 calc R
H33B H 0.5298 0.4625 0.7596 0.059 Uiso 1 1 calc R
H33C H 0.5086 0.3276 0.7264 0.059 Uiso 1 1 calc R
C34 C 0.53135(13) 0.6447(2) 0.64670(11) 0.0379(5) Uani 1 1 d .
H34A H 0.4788 0.6688 0.6330 0.057 Uiso 1 1 calc R
H34B H 0.5569 0.6779 0.6156 0.057 Uiso 1 1 calc R
H34C H 0.5543 0.6793 0.6900 0.057 Uiso 1 1 calc R
C35 C 0.49630(16) 0.1412(2) 0.62872(12) 0.0466(6) Uani 1 1 d .
H35A H 0.4577 0.1577 0.6511 0.070 Uiso 1 1 calc R
H35B H 0.5455 0.1538 0.6591 0.070 Uiso 1 1 calc R
H35C H 0.4919 0.0543 0.6128 0.070 Uiso 1 1 calc R
C36 C 0.55075(13) 0.1896(2) 0.51208(12) 0.0400(5) Uani 1 1 d .
H36A H 0.5412 0.2317 0.4697 0.060 Uiso 1 1 calc R
H36B H 0.5433 0.0988 0.5055 0.060 Uiso 1 1 calc R
H36C H 0.6021 0.2059 0.5373 0.060 Uiso 1 1 calc R
C37 C 0.38795(12) 0.2214(2) 0.50406(11) 0.0369(5) Uani 1 1 d .
H37A H 0.3798 0.2720 0.4643 0.055 Uiso 1 1 calc R
H37B H 0.3510 0.2442 0.5273 0.055 Uiso 1 1 calc R
H37C H 0.3829 0.1320 0.4925 0.055 Uiso 1 1 calc R

loop_
_atom_site_aniso_label
_atom_site_aniso_U_11
_atom_site_aniso_U_22
_atom_site_aniso_U_33
_atom_site_aniso_U_23
_atom_site_aniso_U_13
_atom_site_aniso_U_12
Na1 0.0204(4) 0.0310(4) 0.0206(4) 0.0032(3) 0.0065(3) 0.0004(3)
Si1 0.0221(3) 0.0362(3) 0.0188(2) -0.0015(2) 0.0027(2) -0.0010(2)
Si2 0.0293(3) 0.0273(3) 0.0238(3) 0.0020(2) 0.0022(2) -0.0018(2)
N1 0.0267(9) 0.0310(9) 0.0221(8) 0.0028(7) 0.0069(7) 0.0007(7)
N2 0.0280(9) 0.0239(9) 0.0243(8) 0.0008(7) 0.0054(7) 0.0022(7)
N3 0.0269(9) 0.0270(9) 0.0210(8) 0.0012(7) 0.0077(6) -0.0031(7)
N4 0.0266(9) 0.0247(9) 0.0240(8) 0.0036(7) 0.0104(7) 0.0017(7)
N5 0.0303(9) 0.0280(9) 0.0190(8) 0.0008(7) 0.0038(6) -0.0026(7)
C1 0.0325(11) 0.0334(11) 0.0207(9) 0.0039(9) 0.0069(8) -0.0073(9)
C2 0.0367(12) 0.0558(16) 0.0300(11) 0.0056(11) 0.0155(9) 0.0083(11)
C3 0.0284(11) 0.0532(15) 0.0339(11) 0.0079(11) 0.0091(9) 0.0110(11)
C4 0.0289(10) 0.0184(9) 0.0215(9) 0.0013(8) 0.0046(7) -0.0016(8)
C5 0.0223(9) 0.0260(10) 0.0224(9) -0.0001(8) 0.0023(7) 0.0029(8)
C6 0.0260(10) 0.0256(10) 0.0264(10) 0.0006(8) 0.0007(8) 0.0038(8)
C7 0.0336(12) 0.0347(12) 0.0266(10) 0.0063(9) -0.0007(8) 0.0031(10)
C8 0.0318(12) 0.0479(14) 0.0238(10) -0.0005(10) -0.0026(8) 0.0069(10)
C9 0.0324(12) 0.0348(12) 0.0317(11) -0.0124(10) -0.0033(9) 0.0009(10)
C10 0.0243(10) 0.0252(10) 0.0331(11) -0.0016(9) -0.0001(8) 0.0011(8)
C11 0.0441(13) 0.0258(11) 0.0282(11) 0.0023(9) -0.0026(9) 0.0039(9)
C12 0.0574(17) 0.0334(13) 0.0483(15) -0.0046(12) 0.0104(12) 0.0108(12)
C13 0.0484(15) 0.0307(13) 0.0529(15) 0.0056(12) -0.0004(12) -0.0023(11)
C14 0.0424(14) 0.0233(11) 0.0447(13) -0.0012(10) -0.0052(10) -0.0033(10)
C15 0.0573(19) 0.0450(16) 0.093(2) 0.0223(17) 0.0111(17) -0.0117(14)
C16 0.071(2) 0.0325(14) 0.0647(18) -0.0091(14) -0.0071(15) 0.0141(14)
C17 0.0341(11) 0.0251(10) 0.0272(10) -0.0020(9) 0.0111(8) 0.0000(9)
C18 0.0304(11) 0.0243(10) 0.0299(10) 0.0017(9) 0.0097(8) 0.0004(8)
C19 0.0293(10) 0.0289(11) 0.0228(9) 0.0009(8) 0.0058(8) -0.0019(9)
C20 0.0319(11) 0.0272(10) 0.0269(10) 0.0042(9) 0.0136(8) 0.0016(9)
C21 0.0406(13) 0.0422(13) 0.0285(11) 0.0028(10) 0.0129(9) -0.0041(10)
C22 0.0546(16) 0.0579(17) 0.0277(11) -0.0028(11) 0.0158(11) -0.0091(13)
C23 0.0600(16) 0.0453(15) 0.0376(13) -0.0012(11) 0.0316(12) 0.0001(13)
C24 0.0368(12) 0.0332(12) 0.0472(13) 0.0043(11) 0.0261(11) 0.0042(10)
C25 0.0326(11) 0.0260(10) 0.0346(11) 0.0049(9) 0.0152(9) 0.0033(9)
C26 0.0411(14) 0.0723(19) 0.0266(11) 0.0012(12) 0.0091(10) -0.0138(13)
C27 0.0434(19) 0.076(3) 0.192(5) -0.009(3) 0.039(2) 0.0020(18)
C28 0.063(2) 0.075(2) 0.093(3) -0.014(2) 0.0132(19) -0.0228(18)
C29 0.0289(11) 0.0453(14) 0.0369(12) 0.0051(11) 0.0126(9) 0.0025(10)
C30 0.111(3) 0.062(2) 0.074(2) 0.0128(19) -0.025(2) 0.026(2)
C31 0.072(2) 0.080(2) 0.0507(17) 0.0024(17) 0.0058(15) -0.0318(18)
C32 0.0279(12) 0.0714(19) 0.0342(12) -0.0103(13) -0.0003(9) 0.0051(12)
C33 0.0382(13) 0.0559(16) 0.0227(10) 0.0027(10) 0.0067(9) -0.0020(11)
C34 0.0393(13) 0.0389(13) 0.0352(12) -0.0080(10) 0.0096(10) -0.0079(10)
C35 0.0587(17) 0.0381(14) 0.0392(13) 0.0119(11) 0.0066(12) -0.0059(12)
C36 0.0394(13) 0.0366(13) 0.0424(13) -0.0035(11) 0.0081(10) 0.0046(10)
C37 0.0331(12) 0.0393(13) 0.0358(12) -0.0053(10) 0.0048(9) -0.0058(10)

loop_
_atom_type_symbol
_atom_type_description
_atom_type_scat_dispersion_real
_atom_type_scat_dispersion_imag
_atom_type_scat_source
C C 0.0033 0.0016 'International Tables Vol C Tables 4.2.6.8 and 6.1.1.4'
H H 0.0000 0.0000 'International Tables Vol C Tables 4.2.6.8 and 6.1.1.4'
N N 0.0061 0.0033 'International Tables Vol C Tables 4.2.6.8 and 6.1.1.4'
Na Na 0.0362 0.0249 'International Tables Vol C Tables 4.2.6.8 and 6.1.1.4'
Si Si 0.0817 0.0704 'International Tables Vol C Tables 4.2.6.8 and 6.1.1.4'

loop_
_geom_angle_atom_site_label_1
_geom_angle_atom_site_label_2
_geom_angle_atom_site_label_3
_geom_angle
_geom_angle_site_symmetry_1
_geom_angle_site_symmetry_3
N5 Na1 N5 100.12(5) . 3_666
N5 Na1 C4 116.79(6) . .
N5 Na1 C4 143.02(6) 3_666 .
N5 Na1 C36 115.81(7) . 3_666
N5 Na1 C36 63.68(6) 3_666 3_666
C4 Na1 C36 96.10(7) . 3_666
N5 Na1 Na1 51.09(4) . 3_666
N5 Na1 Na1 49.03(4) 3_666 3_666
C4 Na1 Na1 167.72(6) . 3_666
C36 Na1 Na1 89.05(5) 3_666 3_666
N5 Na1 Si1 113.75(5) . 3_666
N5 Na1 Si1 29.78(4) 3_666 3_666
C4 Na1 Si1 123.80(5) . 3_666
C36 Na1 Si1 82.68(5) 3_666 3_666
Na1 Na1 Si1 67.85(3) 3_666 3_666
N5 Na1 Si2 107.34(5) . 3_666
N5 Na1 Si2 29.76(4) 3_666 3_666
C4 Na1 Si2 125.97(5) . 3_666
C36 Na1 Si2 34.22(5) 3_666 3_666
Na1 Na1 Si2 62.77(3) 3_666 3_666
Si1 Na1 Si2 53.925(18) 3_666 3_666
N5 Na1 Si2 28.13(4) . .
N5 Na1 Si2 103.60(5) 3_666 .
C4 Na1 Si2 109.99(5) . .
C36 Na1 Si2 142.64(5) 3_666 .
Na1 Na1 Si2 60.62(3) 3_666 .
Si1 Na1 Si2 102.88(3) 3_666 .
Si2 Na1 Si2 123.39(2) 3_666 .
N5 Si1 C34 110.22(10) . .
N5 Si1 C32 113.33(10) . .
C34 Si1 C32 105.40(12) . .
N5 Si1 C33 117.44(10) . .
C34 Si1 C33 105.31(11) . .
C32 Si1 C33 104.15(11) . .
N5 Si1 Na1 47.85(6) . 3_666
C34 Si1 Na1 90.18(8) . 3_666
C32 Si1 Na1 78.58(8) . 3_666
C33 Si1 Na1 162.63(9) . 3_666
N5 Si2 C35 116.96(10) . .
N5 Si2 C37 111.62(10) . .
C35 Si2 C37 105.59(12) . .
N5 Si2 C36 112.10(10) . .
C35 Si2 C36 103.87(12) . .
C37 Si2 C36 105.80(11) . .
N5 Si2 Na1 47.66(6) . 3_666
C35 Si2 Na1 136.84(9) . 3_666
C37 Si2 Na1 117.57(8) . 3_666
C36 Si2 Na1 65.13(8) . 3_666
N5 Si2 Na1 42.94(6) . .
C35 Si2 Na1 146.93(9) . .
C37 Si2 Na1 72.21(8) . .
C36 Si2 Na1 108.46(8) . .
Na1 Si2 Na1 56.61(2) 3_666 .
C4 N1 C2 112.90(17) . .
C4 N1 C1 122.99(17) . .
C2 N1 C1 123.96(17) . .
C4 N2 C3 112.53(17) . .
C4 N2 C5 125.10(17) . .
C3 N2 C5 122.36(17) . .
C19 N3 C17 113.10(17) . .
C19 N3 C1 121.89(18) . .
C17 N3 C1 125.00(17) . .
C19 N4 C18 113.81(16) . .
C19 N4 C20 122.69(17) . .
C18 N4 C20 123.48(17) . .
Si1 N5 Si2 126.15(10) . .
Si1 N5 Na1 121.99(9) . .
Si2 N5 Na1 108.93(8) . .
Si1 N5 Na1 102.36(8) . 3_666
Si2 N5 Na1 102.58(8) . 3_666
Na1 N5 Na1 79.88(5) . 3_666
N3 C1 N1 111.12(16) . .
N3 C1 H1A 109.4 . .
N1 C1 H1A 109.4 . .
N3 C1 H1B 109.4 . .
N1 C1 H1B 109.4 . .
H1A C1 H1B 108.0 . .
C3 C2 N1 106.42(19) . .
C3 C2 H2A 126.8 . .
N1 C2 H2A 126.8 . .
C2 C3 N2 106.39(19) . .
C2 C3 H3A 126.8 . .
N2 C3 H3A 126.8 . .
N1 C4 N2 101.75(16) . .
N1 C4 Na1 119.50(13) . .
N2 C4 Na1 138.66(14) . .
C6 C5 C10 123.09(18) . .
C6 C5 N2 118.46(18) . .
C10 C5 N2 118.44(18) . .
C5 C6 C7 117.26(19) . .
C5 C6 C11 122.84(18) . .
C7 C6 C11 119.89(19) . .
C8 C7 C6 121.0(2) . .
C8 C7 H7A 119.5 . .
C6 C7 H7A 119.5 . .
C7 C8 C9 120.6(2) . .
C7 C8 H8A 119.7 . .
C9 C8 H8A 119.7 . .
C8 C9 C10 121.1(2) . .
C8 C9 H9A 119.5 . .
C10 C9 H9A 119.5 . .
C5 C10 C9 117.0(2) . .
C5 C10 C14 122.26(19) . .
C9 C10 C14 120.7(2) . .
C6 C11 C13 112.5(2) . .
C6 C11 C12 110.22(19) . .
C13 C11 C12 110.9(2) . .
C6 C11 H11A 107.7 . .
C13 C11 H11A 107.7 . .
C12 C11 H11A 107.7 . .
C11 C12 H12A 109.5 . .
C11 C12 H12B 109.5 . .
H12A C12 H12B 109.5 . .
C11 C12 H12C 109.5 . .
H12A C12 H12C 109.5 . .
H12B C12 H12C 109.5 . .
C11 C13 H13A 109.5 . .
C11 C13 H13B 109.5 . .
H13A C13 H13B 109.5 . .
C11 C13 H13C 109.5 . .
H13A C13 H13C 109.5 . .
H13B C13 H13C 109.5 . .
C10 C14 C16 112.2(2) . .
C10 C14 C15 111.1(2) . .
C16 C14 C15 111.1(2) . .
C10 C14 H14A 107.4 . .
C16 C14 H14A 107.4 . .
C15 C14 H14A 107.4 . .
C14 C15 H15A 109.5 . .
C14 C15 H15B 109.5 . .
H15A C15 H15B 109.5 . .
C14 C15 H15C 109.5 . .
H15A C15 H15C 109.5 . .
H15B C15 H15C 109.5 . .
C14 C16 H16A 109.5 . .
C14 C16 H16B 109.5 . .
H16A C16 H16B 109.5 . .
C14 C16 H16C 109.5 . .
H16A C16 H16C 109.5 . .
H16B C16 H16C 109.5 . .
C18 C17 N3 106.32(18) . .
C18 C17 H17A 126.8 . .
N3 C17 H17A 126.8 . .
C17 C18 N4 105.74(18) . .
C17 C18 H18A 127.1 . .
N4 C18 H18A 127.1 . .
N4 C19 N3 101.03(17) . .
C21 C20 C25 123.39(19) . .
C21 C20 N4 118.82(18) . .
C25 C20 N4 117.80(18) . .
C20 C21 C22 116.8(2) . .
C20 C21 C26 122.44(19) . .
C22 C21 C26 120.8(2) . .
C23 C22 C21 121.1(2) . .
C23 C22 H22A 119.4 . .
C21 C22 H22A 119.4 . .
C22 C23 C24 120.9(2) . .
C22 C23 H23A 119.5 . .
C24 C23 H23A 119.5 . .
C23 C24 C25 120.5(2) . .
C23 C24 H24A 119.7 . .
C25 C24 H24A 119.7 . .
C20 C25 C24 117.2(2) . .
C20 C25 C29 121.79(18) . .
C24 C25 C29 120.9(2) . .
C27 C26 C21 111.8(2) . .
C27 C26 C28 110.3(3) . .
C21 C26 C28 112.2(2) . .
C27 C26 H26A 107.4 . .
C21 C26 H26A 107.4 . .
C28 C26 H26A 107.4 . .
C26 C27 H27A 109.5 . .
C26 C27 H27B 109.5 . .
H27A C27 H27B 109.5 . .
C26 C27 H27C 109.5 . .
H27A C27 H27C 109.5 . .
H27B C27 H27C 109.5 . .
C26 C28 H28A 109.5 . .
C26 C28 H28B 109.5 . .
H28A C28 H28B 109.5 . .
C26 C28 H28C 109.5 . .
H28A C28 H28C 109.5 . .
H28B C28 H28C 109.5 . .
C31 C29 C30 111.8(3) . .
C31 C29 C25 113.4(2) . .
C30 C29 C25 110.0(2) . .
C31 C29 H29A 107.1 . .
C30 C29 H29A 107.1 . .
C25 C29 H29A 107.1 . .
C29 C30 H30A 109.5 . .
C29 C30 H30B 109.5 . .
H30A C30 H30B 109.5 . .
C29 C30 H30C 109.5 . .
H30A C30 H30C 109.5 . .
H30B C30 H30C 109.5 . .
C29 C31 H31A 109.5 . .
C29 C31 H31B 109.5 . .
H31A C31 H31B 109.5 . .
C29 C31 H31C 109.5 . .
H31A C31 H31C 109.5 . .
H31B C31 H31C 109.5 . .
Si1 C32 H32A 109.5 . .
Si1 C32 H32B 109.5 . .
H32A C32 H32B 109.5 . .
Si1 C32 H32C 109.5 . .
H32A C32 H32C 109.5 . .
H32B C32 H32C 109.5 . .
Si1 C33 H33A 109.5 . .
Si1 C33 H33B 109.5 . .
H33A C33 H33B 109.5 . .
Si1 C33 H33C 109.5 . .
H33A C33 H33C 109.5 . .
H33B C33 H33C 109.5 . .
Si1 C34 H34A 109.5 . .
Si1 C34 H34B 109.5 . .
H34A C34 H34B 109.5 . .
Si1 C34 H34C 109.5 . .
H34A C34 H34C 109.5 . .
H34B C34 H34C 109.5 . .
Si2 C35 H35A 109.5 . .
Si2 C35 H35B 109.5 . .
H35A C35 H35B 109.5 . .
Si2 C35 H35C 109.5 . .
H35A C35 H35C 109.5 . .
H35B C35 H35C 109.5 . .
Si2 C36 H36A 109.5 . .
Si2 C36 H36B 109.5 . .
H36A C36 H36B 109.5 . .
Si2 C36 H36C 109.5 . .
H36A C36 H36C 109.5 . .
H36B C36 H36C 109.5 . .
Si2 C37 H37A 109.5 . .
Si2 C37 H37B 109.5 . .
H37A C37 H37B 109.5 . .
Si2 C37 H37C 109.5 . .
H37A C37 H37C 109.5 . .
H37B C37 H37C 109.5 . .

loop_
_geom_bond_atom_site_label_1
_geom_bond_atom_site_label_2
_geom_bond_distance
_geom_bond_site_symmetry_2
Na1 N5 2.4428(18) .
Na1 N5 2.5175(18) 3_666
Na1 C4 2.577(2) .
Na1 C36 3.056(3) 3_666
Na1 Na1 3.1849(15) 3_666
Na1 Si1 3.3166(9) 3_666
Na1 Si2 3.3241(10) 3_666
Na1 Si2 3.3918(10) .
Si1 N5 1.6865(17) .
Si1 C34 1.877(2) .
Si1 C32 1.880(2) .
Si1 C33 1.888(2) .
Si1 Na1 3.3167(9) 3_666
Si2 N5 1.6905(18) .
Si2 C35 1.880(2) .
Si2 C37 1.886(2) .
Si2 C36 1.894(2) .
Si2 Na1 3.3240(10) 3_666
N1 C4 1.362(2) .
N1 C2 1.375(3) .
N1 C1 1.464(2) .
N2 C4 1.366(2) .
N2 C3 1.379(3) .
N2 C5 1.446(2) .
N3 C19 1.372(3) .
N3 C17 1.393(3) .
N3 C1 1.445(2) .
N4 C19 1.364(3) .
N4 C18 1.392(3) .
N4 C20 1.444(2) .
N5 Na1 2.5175(18) 3_666
C1 H1A 0.9900 .
C1 H1B 0.9900 .
C2 C3 1.338(3) .
C2 H2A 0.9500 .
C3 H3A 0.9500 .
C5 C6 1.395(3) .
C5 C10 1.397(3) .
C6 C7 1.395(3) .
C6 C11 1.518(3) .
C7 C8 1.375(3) .
C7 H7A 0.9500 .
C8 C9 1.377(3) .
C8 H8A 0.9500 .
C9 C10 1.398(3) .
C9 H9A 0.9500 .
C10 C14 1.517(3) .
C11 C13 1.527(3) .
C11 C12 1.535(3) .
C11 H11A 1.0000 .
C12 H12A 0.9800 .
C12 H12B 0.9800 .
C12 H12C 0.9800 .
C13 H13A 0.9800 .
C13 H13B 0.9800 .
C13 H13C 0.9800 .
C14 C16 1.521(4) .
C14 C15 1.536(4) .
C14 H14A 1.0000 .
C15 H15A 0.9800 .
C15 H15B 0.9800 .
C15 H15C 0.9800 .
C16 H16A 0.9800 .
C16 H16B 0.9800 .
C16 H16C 0.9800 .
C17 C18 1.343(3) .
C17 H17A 0.9500 .
C18 H18A 0.9500 .
C20 C21 1.395(3) .
C20 C25 1.398(3) .
C21 C22 1.403(3) .
C21 C26 1.521(3) .
C22 C23 1.373(4) .
C22 H22A 0.9500 .
C23 C24 1.380(4) .
C23 H23A 0.9500 .
C24 C25 1.401(3) .
C24 H24A 0.9500 .
C25 C29 1.518(3) .
C26 C27 1.495(5) .
C26 C28 1.530(4) .
C26 H26A 1.0000 .
C27 H27A 0.9800 .
C27 H27B 0.9800 .
C27 H27C 0.9800 .
C28 H28A 0.9800 .
C28 H28B 0.9800 .
C28 H28C 0.9800 .
C29 C31 1.511(4) .
C29 C30 1.513(4) .
C29 H29A 1.0000 .
C30 H30A 0.9800 .
C30 H30B 0.9800 .
C30 H30C 0.9800 .
C31 H31A 0.9800 .
C31 H31B 0.9800 .
C31 H31C 0.9800 .
C32 H32A 0.9800 .
C32 H32B 0.9800 .
C32 H32C 0.9800 .
C33 H33A 0.9800 .
C33 H33B 0.9800 .
C33 H33C 0.9800 .
C34 H34A 0.9800 .
C34 H34B 0.9800 .
C34 H34C 0.9800 .
C35 H35A 0.9800 .
C35 H35B 0.9800 .
C35 H35C 0.9800 .
C36 H36A 0.9800 .
C36 H36B 0.9800 .
C36 H36C 0.9800 .
C37 H37A 0.9800 .
C37 H37B 0.9800 .
C37 H37C 0.9800 .
